data_4125029
loop_
_publ_author_name
'Nguyen, Khoa D.'
'Herkommer, Daniel'
'Krische, Michael J.'

_publ_section_title
;
 Ruthenium-BINAP Catalyzed Alcohol C-H tert-Prenylation via 1,3-Enyne
 Transfer Hydrogenation: Beyond Stoichiometric Carbanions in
 Enantioselective Carbonyl Propargylation.
;
_journal_issue 16
_journal_name_full 'Journal of the American Chemical Society'
_journal_page_first 5238
_journal_page_last 5241
_journal_paper_doi 10.1021/jacs.6b02279
_journal_volume 138
_journal_year 2016
_chemical_absolute_configuration ad
_chemical_formula_moiety 'C17 H24 O Si'
_chemical_formula_sum 'C17 H24 O Si'
_chemical_formula_weight 272.45
_space_group_crystal_system monoclinic
_space_group_IT_number 4
_space_group_name_Hall 'P 2yb'
_space_group_name_H-M_alt 'P 1 21 1'
_symmetry_space_group_name_Hall 'P 2yb'
_symmetry_space_group_name_H-M 'P 1 21 1'
_atom_sites_solution_hydrogens mixed
_audit_creation_method SHELXL-2014/7
_cell_angle_alpha 90
_cell_angle_beta 94.191(3)
_cell_angle_gamma 90
_cell_formula_units_Z 4
_cell_length_a 6.0162(3)
_cell_length_b 17.8089(7)
_cell_length_c 16.1195(5)
_cell_measurement_reflns_used 3304
_cell_measurement_temperature 100(2)
_cell_measurement_theta_max 73.8
_cell_measurement_theta_min 3.68
_cell_volume 1722.46(12)
_computing_cell_refinement 'CrysAlisPro V 1.171.37.31, Agilent Technologies'
_computing_data_collection 'CrysAlisPro V 1.171.37.31, Agilent Technologies'
_computing_data_reduction 'CrysAlisPro V 1.171.37.31, Agilent Technologies'
_computing_molecular_graphics 'XP SHELXTL/PC, Siemens Analytical'
_computing_publication_material 'Shelxl-2014/7, Sheldrick, G. M.'
_computing_structure_refinement 'Shelxl-2014/7, Sheldrick, G. M.'
_computing_structure_solution
;

SUPERFLIP.  Palatinus, L. and Chapuis, G., J. Appl. Cryst. 40, 786-790.
;
_diffrn_ambient_temperature 100(2)
_diffrn_measured_fraction_theta_full 0.991
_diffrn_measured_fraction_theta_max 0.958
_diffrn_measurement_device_type 'Agilent SuperNova with AtlasS2 CCD'
_diffrn_measurement_method \w-scans
_diffrn_radiation_type CuK\a
_diffrn_radiation_wavelength 1.54184
_diffrn_reflns_av_R_equivalents 0.0361
_diffrn_reflns_av_unetI/netI 0.0543
_diffrn_reflns_Laue_measured_fraction_full 0.991
_diffrn_reflns_Laue_measured_fraction_max 0.958
_diffrn_reflns_limit_h_max 7
_diffrn_reflns_limit_h_min -7
_diffrn_reflns_limit_k_max 17
_diffrn_reflns_limit_k_min -21
_diffrn_reflns_limit_l_max 19
_diffrn_reflns_limit_l_min -19
_diffrn_reflns_number 9784
_diffrn_reflns_point_group_measured_fraction_full 0.855
_diffrn_reflns_point_group_measured_fraction_max 0.815
_diffrn_reflns_theta_full 67.684
_diffrn_reflns_theta_max 74.528
_diffrn_reflns_theta_min 2.749
_diffrn_source 'sealed microfocus tube'
_exptl_absorpt_coefficient_mu 1.119
_exptl_absorpt_correction_T_max 1.00
_exptl_absorpt_correction_T_min 0.808
_exptl_absorpt_correction_type multi-scan
_exptl_absorpt_process_details
;
CrysAlisPro 1.171.38.27t (Agilent, 2015)
Empirical absorption correction using spherical harmonics,
 implemented in SCALE3 ABSPACK scaling algorithm.
;
_exptl_crystal_colour colorless
_exptl_crystal_density_diffrn 1.051
_exptl_crystal_description plate
_exptl_crystal_F_000 592
_exptl_crystal_size_max 0.13
_exptl_crystal_size_mid 0.097
_exptl_crystal_size_min 0.021
_refine_diff_density_max 0.372
_refine_diff_density_min -0.282
_refine_diff_density_rms 0.040
_refine_ls_abs_structure_details
;
 Flack x determined using 1702 quotients [(I+)-(I-)]/[(I+)+(I-)]
 (Parsons, Flack and Wagner, Acta Cryst. B69 (2013) 249-259).
;
_refine_ls_abs_structure_Flack 0.05(3)
_refine_ls_extinction_method none
_refine_ls_goodness_of_fit_ref 1.030
_refine_ls_hydrogen_treatment mixed
_refine_ls_matrix_type full
_refine_ls_number_parameters 361
_refine_ls_number_reflns 5761
_refine_ls_number_restraints 1
_refine_ls_restrained_S_all 1.030
_refine_ls_R_factor_all 0.0529
_refine_ls_R_factor_gt 0.0430
_refine_ls_shift/su_max 0.000
_refine_ls_shift/su_mean 0.000
_refine_ls_structure_factor_coef Fsqd
_refine_ls_weighting_details 'w=1/[\s^2^(Fo^2^)+(0.0517P)^2^+0.0131P] where P=(Fo^2^+2Fc^2^)/3'
_refine_ls_weighting_scheme calc
_refine_ls_wR_factor_gt 0.1030
_refine_ls_wR_factor_ref 0.1107
_reflns_Friedel_coverage 0.646
_reflns_Friedel_fraction_full 0.709
_reflns_Friedel_fraction_max 0.663
_reflns_number_gt 5007
_reflns_number_total 5761
_reflns_threshold_expression 'I > 2\s(I)'
_cod_data_source_file ja6b02279_si_003.cif
_cod_data_source_block shelx
_cod_depositor_comments 'Adding full bibliography for 4125029--4125030.cif.'
_cod_database_code 4125029
_shelx_shelxl_version_number 2014/7
_shelx_space_group_comment
;
The symmetry employed for this shelxl refinement is uniquely defined
by the following loop, which should always be used as a source of
symmetry information in preference to the above space-group names.
They are only intended as comments.
;

loop_
_space_group_symop_operation_xyz
'x, y, z'
'-x, y+1/2, -z'

loop_
_atom_site_label
_atom_site_type_symbol
_atom_site_fract_x
_atom_site_fract_y
_atom_site_fract_z
_atom_site_U_iso_or_equiv
_atom_site_adp_type
_atom_site_occupancy
_atom_site_site_symmetry_order
_atom_site_calc_flag
_atom_site_refinement_flags_posn
_atom_site_refinement_flags_adp
C1 C 0.0721(6) 0.4193(2) 0.0059(2) 0.0288(9) Uani 1 1 d . .
C2 C -0.1380(7) 0.4520(3) -0.0071(3) 0.0335(9) Uani 1 1 d . .
H2 H -0.1901 0.4845 0.0340 0.040 Uiso 1 1 calc R U
C3 C -0.2725(8) 0.4380(3) -0.0791(3) 0.0437(11) Uani 1 1 d . .
H3 H -0.4142 0.4615 -0.0872 0.052 Uiso 1 1 calc R U
C4 C -0.2006(8) 0.3900(3) -0.1388(3) 0.0466(12) Uani 1 1 d . .
H4 H -0.2937 0.3792 -0.1876 0.056 Uiso 1 1 calc R U
C5 C 0.0092(8) 0.3575(3) -0.1270(3) 0.0410(11) Uani 1 1 d . .
H5 H 0.0612 0.3256 -0.1687 0.049 Uiso 1 1 calc R U
C6 C 0.1429(8) 0.3710(3) -0.0553(3) 0.0346(9) Uani 1 1 d . .
H6 H 0.2842 0.3473 -0.0474 0.042 Uiso 1 1 calc R U
C7 C 0.2077(7) 0.4359(3) 0.0838(2) 0.0311(9) Uani 1 1 d . .
H7 H 0.1560 0.4748 0.1177 0.037 Uiso 1 1 calc R U
C8 C 0.3937(7) 0.4018(3) 0.1109(2) 0.0311(9) Uani 1 1 d . .
H8 H 0.4489 0.3637 0.0766 0.037 Uiso 1 1 calc R U
C9 C 0.5245(7) 0.4183(2) 0.1912(2) 0.0291(9) Uani 1 1 d . .
H9 H 0.6786 0.4332 0.1784 0.035 Uiso 1 1 calc R U
C10 C 0.5429(6) 0.3486(2) 0.2500(2) 0.0258(8) Uani 1 1 d . .
C11 C 0.6459(6) 0.2870(3) 0.2049(2) 0.0264(8) Uani 1 1 d . .
C12 C 0.7303(7) 0.2379(3) 0.1665(2) 0.0302(9) Uani 1 1 d . .
C13 C 0.6909(7) 0.3672(3) 0.3289(2) 0.0339(10) Uani 1 1 d . .
H13A H 0.7011 0.3232 0.3655 0.051 Uiso 1 1 calc R U
H13B H 0.6260 0.4093 0.3580 0.051 Uiso 1 1 calc R U
H13C H 0.8403 0.3810 0.3136 0.051 Uiso 1 1 calc R U
C14 C 0.3088(6) 0.3252(3) 0.2735(2) 0.0319(9) Uani 1 1 d . .
H14A H 0.2178 0.3105 0.2232 0.048 Uiso 1 1 calc R U
H14B H 0.2380 0.3675 0.3002 0.048 Uiso 1 1 calc R U
H14C H 0.3219 0.2826 0.3122 0.048 Uiso 1 1 calc R U
C15 C 1.1431(7) 0.1720(3) 0.0980(3) 0.0415(11) Uani 1 1 d . .
H15A H 1.1701 0.2176 0.0664 0.062 Uiso 1 1 calc R U
H15B H 1.2016 0.1284 0.0695 0.062 Uiso 1 1 calc R U
H15C H 1.2183 0.1761 0.1539 0.062 Uiso 1 1 calc R U
C16 C 0.6979(8) 0.1620(4) -0.0005(3) 0.0585(16) Uani 1 1 d . .
H16A H 0.5373 0.1546 0.0025 0.088 Uiso 1 1 calc R U
H16B H 0.7579 0.1218 -0.0339 0.088 Uiso 1 1 calc R U
H16C H 0.7246 0.2106 -0.0265 0.088 Uiso 1 1 calc R U
C17 C 0.7821(10) 0.0718(3) 0.1621(3) 0.0478(12) Uani 1 1 d . .
H17A H 0.8627 0.0724 0.2171 0.072 Uiso 1 1 calc R U
H17B H 0.8320 0.0289 0.1302 0.072 Uiso 1 1 calc R U
H17C H 0.6218 0.0674 0.1683 0.072 Uiso 1 1 calc R U
C18 C 1.4022(6) 0.5746(2) 0.5020(2) 0.0281(8) Uani 1 1 d . .
C19 C 1.3287(7) 0.6230(3) 0.5625(2) 0.0320(9) Uani 1 1 d . .
H19 H 1.1877 0.6468 0.5535 0.038 Uiso 1 1 calc R U
C20 C 1.4591(8) 0.6367(3) 0.6360(3) 0.0400(11) Uani 1 1 d . .
H20 H 1.4061 0.6692 0.6769 0.048 Uiso 1 1 calc R U
C21 C 1.6648(8) 0.6032(3) 0.6492(3) 0.0458(12) Uani 1 1 d . .
H21 H 1.7541 0.6128 0.6992 0.055 Uiso 1 1 calc R U
C22 C 1.7410(8) 0.5559(3) 0.5902(3) 0.0420(11) Uani 1 1 d . .
H22 H 1.8842 0.5336 0.5992 0.050 Uiso 1 1 calc R U
C23 C 1.6108(7) 0.5404(3) 0.5176(2) 0.0322(9) Uani 1 1 d . .
H23 H 1.6635 0.5063 0.4781 0.039 Uiso 1 1 calc R U
C24 C 1.2706(6) 0.5589(2) 0.4233(2) 0.0272(8) Uani 1 1 d . .
H24 H 1.3154 0.5174 0.3914 0.033 Uiso 1 1 calc R U
C25 C 1.0948(6) 0.5978(2) 0.3930(2) 0.0267(8) Uani 1 1 d . .
H25 H 1.0457 0.6382 0.4255 0.032 Uiso 1 1 calc R U
C26 C 0.9673(6) 0.5822(2) 0.3105(2) 0.0260(8) Uani 1 1 d . .
H26 H 1.0378 0.5383 0.2841 0.031 Uiso 1 1 calc R U
C27 C 0.9721(6) 0.6501(2) 0.2503(2) 0.0256(8) Uani 1 1 d . .
C28 C 0.8638(6) 0.7136(2) 0.2902(2) 0.0240(8) Uani 1 1 d . .
C29 C 0.7758(7) 0.7618(2) 0.3280(2) 0.0267(9) Uani 1 1 d . .
C30 C 1.2137(6) 0.6688(3) 0.2345(2) 0.0275(8) Uani 1 1 d . .
H30A H 1.2163 0.7100 0.1944 0.041 Uiso 1 1 calc R U
H30B H 1.2852 0.6244 0.2122 0.041 Uiso 1 1 calc R U
H30C H 1.2944 0.6838 0.2869 0.041 Uiso 1 1 calc R U
C31 C 0.8416(7) 0.6304(3) 0.1669(2) 0.0292(9) Uani 1 1 d . .
H31A H 0.6911 0.6137 0.1776 0.044 Uiso 1 1 calc R U
H31B H 0.9190 0.5901 0.1393 0.044 Uiso 1 1 calc R U
H31C H 0.8321 0.6749 0.1311 0.044 Uiso 1 1 calc R U
C32 C 0.8054(8) 0.8428(4) 0.4921(2) 0.0532(14) Uani 1 1 d . .
H32A H 0.7687 0.7967 0.5213 0.080 Uiso 1 1 calc R U
H32B H 0.7536 0.8864 0.5224 0.080 Uiso 1 1 calc R U
H32C H 0.9672 0.8460 0.4889 0.080 Uiso 1 1 calc R U
C33 C 0.7310(8) 0.9277(3) 0.3262(3) 0.0406(10) Uani 1 1 d . .
H33A H 0.8923 0.9311 0.3217 0.061 Uiso 1 1 calc R U
H33B H 0.6798 0.9720 0.3554 0.061 Uiso 1 1 calc R U
H33C H 0.6549 0.9253 0.2704 0.061 Uiso 1 1 calc R U
C34 C 0.3615(7) 0.8304(3) 0.3921(3) 0.0431(11) Uani 1 1 d . .
H34A H 0.2876 0.8279 0.3359 0.065 Uiso 1 1 calc R U
H34B H 0.3035 0.8733 0.4218 0.065 Uiso 1 1 calc R U
H34C H 0.3324 0.7840 0.4222 0.065 Uiso 1 1 calc R U
O1 O 0.4266(5) 0.48021(15) 0.23155(16) 0.0350(6) Uani 1 1 d . .
O2 O 0.7422(4) 0.56270(15) 0.32500(16) 0.0327(6) Uani 1 1 d . .
Si1 Si 0.83838(16) 0.16007(6) 0.10640(6) 0.0294(3) Uani 1 1 d . .
Si2 Si 0.66640(16) 0.84168(6) 0.38527(6) 0.0279(2) Uani 1 1 d . .
H2O H 0.684(9) 0.608(3) 0.351(3) 0.069(17) Uiso 1 1 d . .
H1O H 0.532(9) 0.498(3) 0.257(3) 0.061(17) Uiso 1 1 d . .

loop_
_atom_site_aniso_label
_atom_site_aniso_U_11
_atom_site_aniso_U_22
_atom_site_aniso_U_33
_atom_site_aniso_U_23
_atom_site_aniso_U_13
_atom_site_aniso_U_12
C1 0.0322(18) 0.026(2) 0.0277(18) 0.0011(15) 0.0010(14) -0.0028(16)
C2 0.0322(18) 0.034(3) 0.0345(19) 0.0023(17) 0.0023(15) 0.0010(17)
C3 0.035(2) 0.051(3) 0.044(2) 0.004(2) -0.0039(17) -0.001(2)
C4 0.050(3) 0.051(3) 0.037(2) 0.001(2) -0.0146(18) -0.010(2)
C5 0.061(3) 0.031(3) 0.0312(18) -0.0049(17) 0.0027(17) -0.008(2)
C6 0.040(2) 0.029(2) 0.0347(19) 0.0001(17) 0.0024(15) -0.0023(18)
C7 0.0349(19) 0.026(2) 0.0319(19) -0.0013(17) 0.0015(15) 0.0021(17)
C8 0.038(2) 0.026(2) 0.0299(18) -0.0041(17) 0.0044(15) 0.0024(18)
C9 0.0281(18) 0.027(2) 0.0324(19) -0.0021(17) 0.0040(14) 0.0015(17)
C10 0.0250(16) 0.023(2) 0.0295(16) -0.0035(17) 0.0014(13) 0.0036(16)
C11 0.0237(17) 0.029(2) 0.0261(17) 0.0016(16) -0.0002(13) 0.0020(16)
C12 0.028(2) 0.033(3) 0.0302(18) 0.0040(17) 0.0044(15) 0.0046(17)
C13 0.035(2) 0.036(3) 0.0292(18) -0.0033(17) -0.0027(14) 0.0060(17)
C14 0.0286(18) 0.030(2) 0.0378(18) -0.0019(17) 0.0068(14) 0.0013(16)
C15 0.0284(19) 0.042(3) 0.056(2) -0.012(2) 0.0100(17) 0.0021(19)
C16 0.037(2) 0.109(5) 0.0299(19) -0.013(3) 0.0003(16) 0.010(3)
C17 0.058(3) 0.030(3) 0.057(3) -0.012(2) 0.022(2) -0.005(2)
C18 0.0314(18) 0.024(2) 0.0289(17) 0.0043(16) 0.0021(14) -0.0021(16)
C19 0.038(2) 0.028(2) 0.0297(17) -0.0023(16) 0.0018(15) -0.0027(17)
C20 0.053(2) 0.037(3) 0.0295(18) -0.0016(17) -0.0003(16) -0.008(2)
C21 0.052(3) 0.047(3) 0.036(2) 0.001(2) -0.0148(18) -0.012(2)
C22 0.037(2) 0.045(3) 0.042(2) 0.011(2) -0.0066(17) -0.003(2)
C23 0.0331(19) 0.030(2) 0.0336(18) 0.0078(16) 0.0021(15) -0.0001(16)
C24 0.0317(18) 0.023(2) 0.0268(16) -0.0025(16) 0.0023(14) 0.0010(16)
C25 0.0314(19) 0.021(2) 0.0275(17) -0.0003(16) 0.0014(14) -0.0021(16)
C26 0.0270(18) 0.022(2) 0.0286(17) -0.0040(16) -0.0002(14) -0.0019(16)
C27 0.0257(17) 0.026(2) 0.0254(16) -0.0033(16) 0.0029(12) 0.0005(16)
C28 0.0239(17) 0.023(2) 0.0253(16) 0.0047(15) 0.0036(13) 0.0000(15)
C29 0.0294(19) 0.023(2) 0.0277(17) -0.0007(15) 0.0020(15) 0.0000(16)
C30 0.0247(15) 0.027(2) 0.0317(16) -0.0021(16) 0.0061(12) -0.0001(15)
C31 0.0289(17) 0.032(2) 0.0262(17) -0.0001(16) 0.0014(13) -0.0014(16)
C32 0.047(2) 0.083(4) 0.0299(19) -0.017(3) 0.0012(16) 0.014(3)
C33 0.044(2) 0.026(2) 0.053(2) -0.008(2) 0.0126(19) -0.002(2)
C34 0.033(2) 0.035(3) 0.062(3) -0.017(2) 0.0126(18) -0.0045(19)
O1 0.0411(14) 0.0245(14) 0.0380(13) -0.0081(11) -0.0060(11) 0.0028(11)
O2 0.0336(13) 0.0294(15) 0.0355(13) -0.0019(11) 0.0044(10) -0.0071(11)
Si1 0.0247(5) 0.0344(7) 0.0295(5) -0.0082(5) 0.0047(3) 0.0010(5)
Si2 0.0243(4) 0.0289(6) 0.0309(5) -0.0068(4) 0.0036(3) 0.0019(4)

loop_
_atom_type_symbol
_atom_type_description
_atom_type_scat_dispersion_real
_atom_type_scat_dispersion_imag
_atom_type_scat_source
C C 0.0181 0.0091 'International Tables Vol C Tables 4.2.6.8 and 6.1.1.4'
H H 0.0000 0.0000 'International Tables Vol C Tables 4.2.6.8 and 6.1.1.4'
O O 0.0492 0.0322 'International Tables Vol C Tables 4.2.6.8 and 6.1.1.4'
Si Si 0.2541 0.3302 'International Tables Vol C Tables 4.2.6.8 and 6.1.1.4'

loop_
_geom_angle_atom_site_label_1
_geom_angle_atom_site_label_2
_geom_angle_atom_site_label_3
_geom_angle
C2 C1 C6 118.1(4)
C2 C1 C7 118.9(4)
C6 C1 C7 123.0(4)
C3 C2 C1 121.2(4)
C3 C2 H2 119.4
C1 C2 H2 119.4
C4 C3 C2 120.1(4)
C4 C3 H3 120.0
C2 C3 H3 120.0
C3 C4 C5 119.3(4)
C3 C4 H4 120.3
C5 C4 H4 120.3
C6 C5 C4 120.7(4)
C6 C5 H5 119.6
C4 C5 H5 119.6
C5 C6 C1 120.6(4)
C5 C6 H6 119.7
C1 C6 H6 119.7
C8 C7 C1 126.3(4)
C8 C7 H7 116.8
C1 C7 H7 116.8
C7 C8 C9 125.2(4)
C7 C8 H8 117.4
C9 C8 H8 117.4
O1 C9 C8 109.8(3)
O1 C9 C10 110.5(3)
C8 C9 C10 112.2(3)
O1 C9 H9 108.0
C8 C9 H9 108.0
C10 C9 H9 108.0
C11 C10 C13 109.2(3)
C11 C10 C14 110.0(4)
C13 C10 C14 109.9(3)
C11 C10 C9 107.8(3)
C13 C10 C9 110.1(3)
C14 C10 C9 109.8(3)
C12 C11 C10 178.4(4)
C11 C12 Si1 175.7(4)
C10 C13 H13A 109.5
C10 C13 H13B 109.5
H13A C13 H13B 109.5
C10 C13 H13C 109.5
H13A C13 H13C 109.5
H13B C13 H13C 109.5
C10 C14 H14A 109.5
C10 C14 H14B 109.5
H14A C14 H14B 109.5
C10 C14 H14C 109.5
H14A C14 H14C 109.5
H14B C14 H14C 109.5
Si1 C15 H15A 109.5
Si1 C15 H15B 109.5
H15A C15 H15B 109.5
Si1 C15 H15C 109.5
H15A C15 H15C 109.5
H15B C15 H15C 109.5
Si1 C16 H16A 109.5
Si1 C16 H16B 109.5
H16A C16 H16B 109.5
Si1 C16 H16C 109.5
H16A C16 H16C 109.5
H16B C16 H16C 109.5
Si1 C17 H17A 109.5
Si1 C17 H17B 109.5
H17A C17 H17B 109.5
Si1 C17 H17C 109.5
H17A C17 H17C 109.5
H17B C17 H17C 109.5
C19 C18 C23 117.9(4)
C19 C18 C24 122.8(4)
C23 C18 C24 119.3(4)
C20 C19 C18 121.0(4)
C20 C19 H19 119.5
C18 C19 H19 119.5
C21 C20 C19 119.9(4)
C21 C20 H20 120.0
C19 C20 H20 120.0
C22 C21 C20 120.1(4)
C22 C21 H21 120.0
C20 C21 H21 120.0
C21 C22 C23 120.6(5)
C21 C22 H22 119.7
C23 C22 H22 119.7
C22 C23 C18 120.5(4)
C22 C23 H23 119.8
C18 C23 H23 119.8
C25 C24 C18 125.5(4)
C25 C24 H24 117.2
C18 C24 H24 117.2
C24 C25 C26 124.6(4)
C24 C25 H25 117.7
C26 C25 H25 117.7
O2 C26 C25 109.0(3)
O2 C26 C27 110.6(3)
C25 C26 C27 112.1(3)
O2 C26 H26 108.3
C25 C26 H26 108.3
C27 C26 H26 108.3
C28 C27 C30 111.1(4)
C28 C27 C31 109.9(3)
C30 C27 C31 109.5(3)
C28 C27 C26 107.2(3)
C30 C27 C26 109.5(3)
C31 C27 C26 109.6(3)
C29 C28 C27 174.9(4)
C28 C29 Si2 174.1(4)
C27 C30 H30A 109.5
C27 C30 H30B 109.5
H30A C30 H30B 109.5
C27 C30 H30C 109.5
H30A C30 H30C 109.5
H30B C30 H30C 109.5
C27 C31 H31A 109.5
C27 C31 H31B 109.5
H31A C31 H31B 109.5
C27 C31 H31C 109.5
H31A C31 H31C 109.5
H31B C31 H31C 109.5
Si2 C32 H32A 109.5
Si2 C32 H32B 109.5
H32A C32 H32B 109.5
Si2 C32 H32C 109.5
H32A C32 H32C 109.5
H32B C32 H32C 109.5
Si2 C33 H33A 109.5
Si2 C33 H33B 109.5
H33A C33 H33B 109.5
Si2 C33 H33C 109.5
H33A C33 H33C 109.5
H33B C33 H33C 109.5
Si2 C34 H34A 109.5
Si2 C34 H34B 109.5
H34A C34 H34B 109.5
Si2 C34 H34C 109.5
H34A C34 H34C 109.5
H34B C34 H34C 109.5
C9 O1 H1O 102(4)
C26 O2 H2O 104(3)
C12 Si1 C17 107.5(2)
C12 Si1 C15 109.9(2)
C17 Si1 C15 110.3(3)
C12 Si1 C16 108.6(2)
C17 Si1 C16 112.1(3)
C15 Si1 C16 108.3(2)
C29 Si2 C34 109.7(2)
C29 Si2 C32 108.6(2)
C34 Si2 C32 109.0(2)
C29 Si2 C33 106.51(19)
C34 Si2 C33 111.3(2)
C32 Si2 C33 111.6(3)

loop_
_geom_bond_atom_site_label_1
_geom_bond_atom_site_label_2
_geom_bond_distance
C1 C2 1.393(6)
C1 C6 1.398(6)
C1 C7 1.477(5)
C2 C3 1.387(6)
C2 H2 0.9500
C3 C4 1.381(8)
C3 H3 0.9500
C4 C5 1.389(7)
C4 H4 0.9500
C5 C6 1.380(6)
C5 H5 0.9500
C6 H6 0.9500
C7 C8 1.319(6)
C7 H7 0.9500
C8 C9 1.495(5)
C8 H8 0.9500
C9 O1 1.428(5)
C9 C10 1.561(6)
C9 H9 1.0000
C10 C11 1.478(6)
C10 C13 1.534(5)
C10 C14 1.543(5)
C11 C12 1.204(6)
C12 Si1 1.837(4)
C13 H13A 0.9800
C13 H13B 0.9800
C13 H13C 0.9800
C14 H14A 0.9800
C14 H14B 0.9800
C14 H14C 0.9800
C15 Si1 1.860(4)
C15 H15A 0.9800
C15 H15B 0.9800
C15 H15C 0.9800
C16 Si1 1.864(4)
C16 H16A 0.9800
C16 H16B 0.9800
C16 H16C 0.9800
C17 Si1 1.854(5)
C17 H17A 0.9800
C17 H17B 0.9800
C17 H17C 0.9800
C18 C19 1.397(6)
C18 C23 1.401(6)
C18 C24 1.473(5)
C19 C20 1.394(6)
C19 H19 0.9500
C20 C21 1.376(7)
C20 H20 0.9500
C21 C22 1.374(8)
C21 H21 0.9500
C22 C23 1.388(6)
C22 H22 0.9500
C23 H23 0.9500
C24 C25 1.326(6)
C24 H24 0.9500
C25 C26 1.511(5)
C25 H25 0.9500
C26 O2 1.434(4)
C26 C27 1.552(6)
C26 H26 1.0000
C27 C28 1.477(6)
C27 C30 1.531(5)
C27 C31 1.546(5)
C28 C29 1.197(6)
C29 Si2 1.844(4)
C30 H30A 0.9800
C30 H30B 0.9800
C30 H30C 0.9800
C31 H31A 0.9800
C31 H31B 0.9800
C31 H31C 0.9800
C32 Si2 1.859(4)
C32 H32A 0.9800
C32 H32B 0.9800
C32 H32C 0.9800
C33 Si2 1.860(5)
C33 H33A 0.9800
C33 H33B 0.9800
C33 H33C 0.9800
C34 Si2 1.857(4)
C34 H34A 0.9800
C34 H34B 0.9800
C34 H34C 0.9800
O1 H1O 0.79(5)
O2 H2O 0.99(6)

loop_
_geom_hbond_atom_site_label_D
_geom_hbond_atom_site_label_H
_geom_hbond_atom_site_label_A
_geom_hbond_distance_DH
_geom_hbond_distance_HA
_geom_hbond_distance_DA
_geom_hbond_angle_DHA
O1 H1O O2 0.79(5) 1.98(5) 2.759(4) 166(6)

loop_
_geom_torsion_atom_site_label_1
_geom_torsion_atom_site_label_2
_geom_torsion_atom_site_label_3
_geom_torsion_atom_site_label_4
_geom_torsion
C6 C1 C2 C3 -0.9(7)
C7 C1 C2 C3 -179.7(4)
C1 C2 C3 C4 1.1(8)
C2 C3 C4 C5 -1.6(8)
C3 C4 C5 C6 1.9(8)
C4 C5 C6 C1 -1.7(7)
C2 C1 C6 C5 1.2(7)
C7 C1 C6 C5 179.9(4)
C2 C1 C7 C8 169.7(4)
C6 C1 C7 C8 -9.0(7)
C1 C7 C8 C9 -178.3(4)
C7 C8 C9 O1 -4.1(6)
C7 C8 C9 C10 119.3(5)
O1 C9 C10 C11 -179.8(3)
C8 C9 C10 C11 57.3(4)
O1 C9 C10 C13 -60.7(4)
C8 C9 C10 C13 176.3(3)
O1 C9 C10 C14 60.3(4)
C8 C9 C10 C14 -62.6(4)
C23 C18 C19 C20 0.1(7)
C24 C18 C19 C20 -179.5(4)
C18 C19 C20 C21 0.8(7)
C19 C20 C21 C22 -0.3(8)
C20 C21 C22 C23 -1.1(8)
C21 C22 C23 C18 2.0(7)
C19 C18 C23 C22 -1.5(6)
C24 C18 C23 C22 178.2(4)
C19 C18 C24 C25 13.9(7)
C23 C18 C24 C25 -165.7(4)
C18 C24 C25 C26 177.7(4)
C24 C25 C26 O2 118.0(4)
C24 C25 C26 C27 -119.2(4)
O2 C26 C27 C28 60.5(4)
C25 C26 C27 C28 -61.4(4)
O2 C26 C27 C30 -178.9(3)
C25 C26 C27 C30 59.2(4)
O2 C26 C27 C31 -58.8(4)
C25 C26 C27 C31 179.3(3)
